data_4024564
loop_
_publ_author_name
'Zhao, Baoguo'
'Du, Haifeng'
'Shi, Yian'

_publ_section_title
;
 Cu(I)-Catalyzed C--H \a-Amination of Aryl Ketones: Direct Synthesis of
 Imidazolinones
;
_journal_coden_ASTM JOCEAH
_journal_issue 11
_journal_name_full 'Journal of organic chemistry'
_journal_page_first 4411
_journal_page_last 4413
_journal_paper_doi 10.1021/jo9004553
_journal_volume 74
_journal_year 2009
_chemical_formula_sum 'C13 H16 N2 O'
_chemical_formula_weight 216.28
_space_group_IT_number 14
_symmetry_cell_setting monoclinic
_symmetry_space_group_name_Hall '-P 2yn'
_symmetry_space_group_name_H-M 'P 1 21/n 1'
_atom_sites_solution_hydrogens geom
_atom_sites_solution_primary direct
_atom_sites_solution_secondary difmap
_audit_creation_method SHELXL-97
_cell_angle_alpha 90.00
_cell_angle_beta 91.330(3)
_cell_angle_gamma 90.00
_cell_formula_units_Z 12
_cell_length_a 10.3603(5)
_cell_length_b 19.5772(9)
_cell_length_c 18.0785(8)
_cell_measurement_reflns_used 9048
_cell_measurement_temperature 120(2)
_cell_measurement_theta_max 30.18
_cell_measurement_theta_min 2.22
_cell_volume 3665.8(3)
_computing_cell_refinement 'APEX2 (Bruker, 2009)'
_computing_data_collection 'APEX2 (Bruker, 2009)'
_computing_data_reduction 'APEX2 (Bruker, 2009)'
_computing_molecular_graphics 'APEX2 (Bruker, 2009)'
_computing_publication_material 'APEX2 (Bruker, 2009)'
_computing_structure_refinement 'XL (Sheldrick, 2008)'
_computing_structure_solution 'XS (Sheldrick, 2008)'
_diffrn_ambient_temperature 120(2)
_diffrn_measured_fraction_theta_full 0.999
_diffrn_measured_fraction_theta_max 0.999
_diffrn_measurement_device_type 'CCD area detector'
_diffrn_measurement_method 'phi and omega scans'
_diffrn_radiation_monochromator graphite
_diffrn_radiation_source 'fine-focus sealed tube'
_diffrn_radiation_type MoK\a
_diffrn_radiation_wavelength 0.71073
_diffrn_reflns_av_R_equivalents 0.0674
_diffrn_reflns_av_sigmaI/netI 0.0828
_diffrn_reflns_limit_h_max 17
_diffrn_reflns_limit_h_min -17
_diffrn_reflns_limit_k_max 32
_diffrn_reflns_limit_k_min -32
_diffrn_reflns_limit_l_max 30
_diffrn_reflns_limit_l_min -30
_diffrn_reflns_number 75621
_diffrn_reflns_theta_full 36.32
_diffrn_reflns_theta_max 36.32
_diffrn_reflns_theta_min 2.08
_exptl_absorpt_coefficient_mu 0.076
_exptl_absorpt_correction_T_max 0.9878
_exptl_absorpt_correction_T_min 0.9699
_exptl_absorpt_correction_type multi-scan
_exptl_absorpt_process_details 'Sheldrick, G. M. (2008) SADABS. University of G\"ottingen, Germany.'
_exptl_crystal_colour colorless
_exptl_crystal_density_diffrn 1.176
_exptl_crystal_density_meas ?
_exptl_crystal_density_method .
_exptl_crystal_description ROD
_exptl_crystal_F_000 1392
_exptl_crystal_size_max 0.41
_exptl_crystal_size_mid 0.20
_exptl_crystal_size_min 0.16
_refine_diff_density_max 0.337
_refine_diff_density_min -0.301
_refine_diff_density_rms 0.051
_refine_ls_goodness_of_fit_ref 1.000
_refine_ls_hydrogen_treatment constr
_refine_ls_matrix_type full
_refine_ls_number_parameters 433
_refine_ls_number_reflns 17760
_refine_ls_number_restraints 0
_refine_ls_restrained_S_all 1.000
_refine_ls_R_factor_all 0.1378
_refine_ls_R_factor_gt 0.0586
_refine_ls_shift/su_max 0.001
_refine_ls_shift/su_mean 0.000
_refine_ls_structure_factor_coef Fsqd
_refine_ls_weighting_details 'calc w=1/[\s^2^(Fo^2^)+(0.0620P)^2^+0.2158P] where P=(Fo^2^+2Fc^2^)/3'
_refine_ls_weighting_scheme calc
_refine_ls_wR_factor_gt 0.1255
_refine_ls_wR_factor_ref 0.1554
_reflns_number_gt 8924
_reflns_number_total 17760
_reflns_threshold_expression >2sigma(I)
_cod_data_source_file jo9004553_si_003.cif
_cod_data_source_block ys191r_0m
_cod_depositor_comments
;
The following automatic conversions were performed:
'_symmetry_cell_setting' value 'Monoclinic' changed to 'monoclinic'
according to '/home/saulius/struct/CIF-dictionaries/cif_core.dic'
dictionary named 'cif_core.dic' version 2.4.1 from 2010-06-29.

Automatic conversion script
Id: cif_fix_enum 1527 2010-12-29 10:47:43Z saulius 
;
_cod_original_sg_symbol_H-M P2(1)/n
_cod_database_code 4024564

loop_
_symmetry_equiv_pos_as_xyz
'x, y, z'
'-x+1/2, y+1/2, -z+1/2'
'-x, -y, -z'
'x-1/2, -y-1/2, z-1/2'

loop_
_atom_site_label
_atom_site_type_symbol
_atom_site_fract_x
_atom_site_fract_y
_atom_site_fract_z
_atom_site_U_iso_or_equiv
_atom_site_adp_type
_atom_site_occupancy
_atom_site_symmetry_multiplicity
_atom_site_calc_flag
_atom_site_refinement_flags
_atom_site_disorder_assembly
_atom_site_disorder_group
O1 O 0.10299(8) 0.54948(4) 0.56543(5) 0.02910(19) Uani 1 1 d . . .
O2 O 0.87180(8) 0.13871(5) 0.27940(5) 0.0337(2) Uani 1 1 d . . .
O3 O 0.20765(8) 1.09496(4) 0.24416(4) 0.02663(18) Uani 1 1 d . . .
N1 N 0.29342(9) 0.48468(5) 0.57513(5) 0.02177(18) Uani 1 1 d . . .
N2 N 0.13546(9) 0.44585(5) 0.50479(5) 0.02408(19) Uani 1 1 d . . .
H2A H 0.0603 0.4420 0.4815 0.029 Uiso 1 1 calc R . .
N3 N 0.81659(9) 0.21906(5) 0.18732(5) 0.0249(2) Uani 1 1 d . . .
N4 N 1.01410(9) 0.17999(5) 0.19181(5) 0.0254(2) Uani 1 1 d . . .
H4B H 1.0837 0.1570 0.2053 0.031 Uiso 1 1 calc R . .
N5 N 0.24324(10) 0.99052(5) 0.30474(6) 0.0277(2) Uani 1 1 d . . .
N6 N 0.06000(9) 1.04265(5) 0.32130(5) 0.02338(19) Uani 1 1 d . . .
H6A H -0.0028 1.0729 0.3183 0.028 Uiso 1 1 calc R . .
C1 C 0.11769(12) 0.32326(6) 0.41060(6) 0.0276(2) Uani 1 1 d . . .
H1A H 0.0420 0.3501 0.4159 0.033 Uiso 1 1 calc R . .
C2 C 0.11717(13) 0.26912(6) 0.36132(7) 0.0337(3) Uani 1 1 d . . .
H2B H 0.0411 0.2594 0.3329 0.040 Uiso 1 1 calc R . .
C3 C 0.22573(13) 0.22902(6) 0.35281(7) 0.0337(3) Uani 1 1 d . . .
H3A H 0.2251 0.1926 0.3181 0.040 Uiso 1 1 calc R . .
C4 C 0.33570(12) 0.24272(6) 0.39561(7) 0.0293(3) Uani 1 1 d . . .
H4A H 0.4101 0.2148 0.3910 0.035 Uiso 1 1 calc R . .
C5 C 0.33767(11) 0.29675(6) 0.44502(6) 0.0250(2) Uani 1 1 d . . .
H5A H 0.4134 0.3055 0.4741 0.030 Uiso 1 1 calc R . .
C6 C 0.22908(11) 0.33874(5) 0.45262(6) 0.0220(2) Uani 1 1 d . . .
C7 C 0.23570(10) 0.39874(5) 0.50051(6) 0.0216(2) Uani 1 1 d . . .
C8 C 0.33241(10) 0.42273(5) 0.54490(6) 0.0214(2) Uani 1 1 d . . .
H8A H 0.4132 0.4010 0.5539 0.026 Uiso 1 1 calc R . .
C9 C 0.50776(11) 0.50442(6) 0.63179(7) 0.0293(3) Uani 1 1 d . . .
H9A H 0.5471 0.5029 0.5830 0.044 Uiso 1 1 calc R . .
H9B H 0.5061 0.4583 0.6529 0.044 Uiso 1 1 calc R . .
H9C H 0.5585 0.5346 0.6645 0.044 Uiso 1 1 calc R . .
C10 C 0.30743(12) 0.53445(7) 0.69934(6) 0.0300(3) Uani 1 1 d . . .
H10A H 0.3066 0.4886 0.7211 0.045 Uiso 1 1 calc R . .
H10B H 0.2186 0.5512 0.6935 0.045 Uiso 1 1 calc R . .
H10C H 0.3567 0.5654 0.7319 0.045 Uiso 1 1 calc R . .
C11 C 0.37366(12) 0.60218(6) 0.58794(7) 0.0282(2) Uani 1 1 d . . .
H11A H 0.4148 0.5989 0.5398 0.042 Uiso 1 1 calc R . .
H11B H 0.4231 0.6336 0.6199 0.042 Uiso 1 1 calc R . .
H11C H 0.2853 0.6194 0.5811 0.042 Uiso 1 1 calc R . .
C12 C 0.37021(10) 0.53160(6) 0.62381(6) 0.0225(2) Uani 1 1 d . . .
C13 C 0.16992(11) 0.49858(6) 0.54991(6) 0.0233(2) Uani 1 1 d . . .
C14 C 1.22800(12) 0.20071(7) 0.08828(7) 0.0337(3) Uani 1 1 d . . .
H14A H 1.2366 0.1651 0.1238 0.040 Uiso 1 1 calc R . .
C15 C 1.32747(13) 0.21359(8) 0.03980(8) 0.0409(3) Uani 1 1 d . . .
H15A H 1.4034 0.1864 0.0423 0.049 Uiso 1 1 calc R . .
C16 C 1.31723(14) 0.26531(8) -0.01193(8) 0.0408(3) Uani 1 1 d . . .
H16A H 1.3854 0.2737 -0.0450 0.049 Uiso 1 1 calc R . .
C17 C 1.20635(14) 0.30488(7) -0.01505(7) 0.0385(3) Uani 1 1 d . . .
H17A H 1.1988 0.3407 -0.0503 0.046 Uiso 1 1 calc R . .
C18 C 1.10689(13) 0.29261(6) 0.03263(7) 0.0323(3) Uani 1 1 d . . .
H18A H 1.0316 0.3202 0.0299 0.039 Uiso 1 1 calc R . .
C19 C 1.11544(11) 0.24010(6) 0.08489(6) 0.0268(2) Uani 1 1 d . . .
C20 C 1.00755(11) 0.22624(6) 0.13318(6) 0.0243(2) Uani 1 1 d . . .
C21 C 0.88478(12) 0.24987(6) 0.13093(6) 0.0257(2) Uani 1 1 d . . .
H21A H 0.8507 0.2822 0.0965 0.031 Uiso 1 1 calc R . .
C22 C 0.62025(13) 0.28127(7) 0.15132(8) 0.0409(3) Uani 1 1 d . . .
H22A H 0.6276 0.2661 0.0999 0.061 Uiso 1 1 calc R . .
H22B H 0.6675 0.3242 0.1584 0.061 Uiso 1 1 calc R . .
H22C H 0.5291 0.2883 0.1624 0.061 Uiso 1 1 calc R . .
C23 C 0.60979(13) 0.15928(7) 0.18886(9) 0.0429(3) Uani 1 1 d . . .
H23A H 0.6199 0.1459 0.1371 0.064 Uiso 1 1 calc R . .
H23B H 0.5178 0.1637 0.1993 0.064 Uiso 1 1 calc R . .
H23C H 0.6485 0.1244 0.2212 0.064 Uiso 1 1 calc R . .
C24 C 0.66462(16) 0.25137(9) 0.28260(8) 0.0520(4) Uani 1 1 d . . .
H24A H 0.7093 0.2952 0.2891 0.078 Uiso 1 1 calc R . .
H24B H 0.7036 0.2174 0.3161 0.078 Uiso 1 1 calc R . .
H24C H 0.5732 0.2570 0.2939 0.078 Uiso 1 1 calc R . .
C25 C 0.67682(12) 0.22737(6) 0.20278(6) 0.0294(3) Uani 1 1 d . . .
C26 C 0.89844(12) 0.17529(6) 0.22513(6) 0.0261(2) Uani 1 1 d . . .
C27 C -0.16849(12) 0.99843(7) 0.40638(7) 0.0347(3) Uani 1 1 d . . .
H27A H -0.1805 1.0354 0.3729 0.042 Uiso 1 1 calc R . .
C28 C -0.26850(14) 0.97885(8) 0.45191(8) 0.0432(3) Uani 1 1 d . . .
H28A H -0.3481 1.0029 0.4497 0.052 Uiso 1 1 calc R . .
C29 C -0.25291(14) 0.92462(8) 0.50034(7) 0.0395(3) Uani 1 1 d . . .
H29A H -0.3220 0.9110 0.5307 0.047 Uiso 1 1 calc R . .
C30 C -0.13664(14) 0.89046(7) 0.50429(7) 0.0360(3) Uani 1 1 d . . .
H30A H -0.1253 0.8533 0.5376 0.043 Uiso 1 1 calc R . .
C31 C -0.03658(13) 0.91023(6) 0.45985(7) 0.0306(3) Uani 1 1 d . . .
H31A H 0.0435 0.8867 0.4635 0.037 Uiso 1 1 calc R . .
C32 C -0.05066(11) 0.96398(6) 0.40978(6) 0.0252(2) Uani 1 1 d . . .
C33 C 0.05672(11) 0.98294(6) 0.36331(6) 0.0240(2) Uani 1 1 d . . .
C34 C 0.17031(12) 0.95110(6) 0.35267(7) 0.0297(3) Uani 1 1 d . . .
H34A H 0.1963 0.9089 0.3742 0.036 Uiso 1 1 calc R . .
C35 C 0.41984(17) 0.90683(9) 0.30628(12) 0.0639(5) Uani 1 1 d . . .
H35A H 0.3630 0.8721 0.2841 0.096 Uiso 1 1 calc R . .
H35B H 0.4153 0.9045 0.3603 0.096 Uiso 1 1 calc R . .
H35C H 0.5088 0.8986 0.2914 0.096 Uiso 1 1 calc R . .
C36 C 0.37912(15) 0.97985(8) 0.19569(8) 0.0474(4) Uani 1 1 d . . .
H36A H 0.3230 0.9439 0.1751 0.071 Uiso 1 1 calc R . .
H36B H 0.4676 0.9727 0.1793 0.071 Uiso 1 1 calc R . .
H36C H 0.3482 1.0245 0.1785 0.071 Uiso 1 1 calc R . .
C37 C 0.46405(13) 1.03212(9) 0.31411(8) 0.0455(4) Uani 1 1 d . . .
H37A H 0.4354 1.0772 0.2969 0.068 Uiso 1 1 calc R . .
H37B H 0.5532 1.0243 0.2993 0.068 Uiso 1 1 calc R . .
H37C H 0.4596 1.0300 0.3682 0.068 Uiso 1 1 calc R . .
C38 C 0.37693(12) 0.97735(7) 0.27998(7) 0.0342(3) Uani 1 1 d . . .
C39 C 0.17340(11) 1.04761(6) 0.28585(6) 0.0232(2) Uani 1 1 d . . .

loop_
_atom_site_aniso_label
_atom_site_aniso_U_11
_atom_site_aniso_U_22
_atom_site_aniso_U_33
_atom_site_aniso_U_23
_atom_site_aniso_U_13
_atom_site_aniso_U_12
O1 0.0228(4) 0.0303(4) 0.0340(4) -0.0100(4) -0.0050(3) 0.0061(3)
O2 0.0344(5) 0.0361(5) 0.0307(4) 0.0113(4) 0.0035(4) 0.0092(4)
O3 0.0282(4) 0.0236(4) 0.0280(4) 0.0019(3) -0.0003(3) 0.0019(3)
N1 0.0199(4) 0.0227(4) 0.0225(4) -0.0025(3) -0.0033(3) 0.0015(4)
N2 0.0201(4) 0.0260(5) 0.0260(4) -0.0054(4) -0.0046(3) 0.0026(4)
N3 0.0266(5) 0.0235(5) 0.0247(4) 0.0024(4) 0.0013(4) 0.0041(4)
N4 0.0253(5) 0.0252(5) 0.0256(4) 0.0012(4) -0.0023(4) 0.0034(4)
N5 0.0254(5) 0.0250(5) 0.0328(5) 0.0040(4) 0.0012(4) 0.0051(4)
N6 0.0241(5) 0.0222(4) 0.0238(4) -0.0002(4) -0.0025(4) 0.0037(4)
C1 0.0282(6) 0.0246(6) 0.0296(6) -0.0013(5) -0.0034(5) -0.0003(5)
C2 0.0389(7) 0.0286(6) 0.0333(6) -0.0047(5) -0.0077(5) -0.0035(5)
C3 0.0466(8) 0.0244(6) 0.0300(6) -0.0056(5) 0.0012(5) -0.0039(5)
C4 0.0342(7) 0.0234(6) 0.0306(6) -0.0007(5) 0.0063(5) 0.0020(5)
C5 0.0264(6) 0.0233(5) 0.0254(5) 0.0004(4) 0.0021(4) -0.0001(4)
C6 0.0260(5) 0.0201(5) 0.0200(5) 0.0014(4) 0.0017(4) -0.0012(4)
C7 0.0212(5) 0.0224(5) 0.0211(5) 0.0006(4) -0.0001(4) 0.0011(4)
C8 0.0205(5) 0.0211(5) 0.0225(5) 0.0005(4) 0.0000(4) 0.0024(4)
C9 0.0248(6) 0.0291(6) 0.0338(6) -0.0025(5) -0.0079(5) 0.0006(5)
C10 0.0311(6) 0.0358(7) 0.0231(5) -0.0025(5) -0.0012(4) -0.0031(5)
C11 0.0277(6) 0.0246(6) 0.0323(6) 0.0008(5) -0.0006(5) -0.0005(5)
C12 0.0212(5) 0.0234(5) 0.0228(5) -0.0007(4) -0.0038(4) -0.0010(4)
C13 0.0209(5) 0.0260(5) 0.0228(5) -0.0028(4) -0.0027(4) 0.0009(4)
C14 0.0300(6) 0.0393(7) 0.0316(6) -0.0027(5) -0.0017(5) -0.0023(5)
C15 0.0300(7) 0.0523(9) 0.0403(7) -0.0080(7) 0.0011(6) -0.0044(6)
C16 0.0364(7) 0.0504(8) 0.0359(7) -0.0092(6) 0.0068(6) -0.0170(6)
C17 0.0472(8) 0.0360(7) 0.0324(6) -0.0026(5) 0.0035(6) -0.0149(6)
C18 0.0370(7) 0.0289(6) 0.0308(6) -0.0014(5) 0.0006(5) -0.0067(5)
C19 0.0292(6) 0.0266(6) 0.0244(5) -0.0056(4) -0.0024(4) -0.0060(5)
C20 0.0294(6) 0.0207(5) 0.0227(5) -0.0026(4) -0.0027(4) -0.0017(4)
C21 0.0308(6) 0.0223(5) 0.0240(5) 0.0014(4) -0.0010(4) 0.0008(5)
C22 0.0345(7) 0.0408(8) 0.0473(8) 0.0129(6) 0.0022(6) 0.0129(6)
C23 0.0293(7) 0.0377(8) 0.0620(9) 0.0086(7) 0.0063(6) 0.0024(6)
C24 0.0544(10) 0.0677(11) 0.0342(7) -0.0051(7) 0.0093(6) 0.0259(8)
C25 0.0290(6) 0.0308(6) 0.0286(6) 0.0028(5) 0.0053(5) 0.0095(5)
C26 0.0299(6) 0.0240(5) 0.0243(5) 0.0001(4) -0.0012(4) 0.0044(5)
C27 0.0306(6) 0.0448(8) 0.0287(6) 0.0062(5) -0.0013(5) 0.0021(6)
C28 0.0296(7) 0.0642(10) 0.0358(7) 0.0050(7) 0.0022(5) 0.0039(7)
C29 0.0394(8) 0.0513(8) 0.0282(6) -0.0027(6) 0.0070(5) -0.0091(7)
C30 0.0482(8) 0.0320(7) 0.0280(6) -0.0007(5) 0.0029(5) -0.0055(6)
C31 0.0380(7) 0.0257(6) 0.0282(6) 0.0002(5) 0.0004(5) -0.0014(5)
C32 0.0287(6) 0.0260(5) 0.0207(5) -0.0038(4) -0.0036(4) -0.0027(5)
C33 0.0275(6) 0.0221(5) 0.0222(5) -0.0003(4) -0.0046(4) -0.0012(4)
C34 0.0314(6) 0.0248(6) 0.0330(6) 0.0058(5) -0.0007(5) 0.0033(5)
C35 0.0491(10) 0.0523(10) 0.0915(13) 0.0323(9) 0.0265(9) 0.0280(8)
C36 0.0480(9) 0.0550(9) 0.0394(8) -0.0064(7) 0.0092(6) 0.0184(7)
C37 0.0262(7) 0.0660(10) 0.0442(8) 0.0061(7) 0.0001(6) 0.0010(7)
C38 0.0290(6) 0.0342(7) 0.0395(7) 0.0081(5) 0.0068(5) 0.0107(5)
C39 0.0250(5) 0.0216(5) 0.0228(5) -0.0027(4) -0.0043(4) 0.0011(4)

loop_
_atom_type_symbol
_atom_type_description
_atom_type_scat_dispersion_real
_atom_type_scat_dispersion_imag
_atom_type_scat_source
C C 0.0033 0.0016 'International Tables Vol C Tables 4.2.6.8 and 6.1.1.4'
H H 0.0000 0.0000 'International Tables Vol C Tables 4.2.6.8 and 6.1.1.4'
N N 0.0061 0.0033 'International Tables Vol C Tables 4.2.6.8 and 6.1.1.4'
O O 0.0106 0.0060 'International Tables Vol C Tables 4.2.6.8 and 6.1.1.4'

loop_
_geom_angle_atom_site_label_1
_geom_angle_atom_site_label_2
_geom_angle_atom_site_label_3
_geom_angle
_geom_angle_site_symmetry_1
_geom_angle_site_symmetry_3
_geom_angle_publ_flag
C13 N1 C8 108.54(9) . . ?
C13 N1 C12 123.63(9) . . ?
C8 N1 C12 127.77(9) . . ?
C13 N2 C7 110.53(9) . . ?
C26 N3 C21 108.44(10) . . ?
C26 N3 C25 124.41(10) . . ?
C21 N3 C25 127.04(9) . . ?
C26 N4 C20 110.71(9) . . ?
C39 N5 C34 108.39(10) . . ?
C39 N5 C38 123.78(10) . . ?
C34 N5 C38 127.75(10) . . ?
C39 N6 C33 110.49(9) . . ?
C2 C1 C6 120.38(11) . . ?
C3 C2 C1 121.00(11) . . ?
C2 C3 C4 119.17(11) . . ?
C5 C4 C3 120.45(12) . . ?
C4 C5 C6 120.73(11) . . ?
C1 C6 C5 118.23(10) . . ?
C1 C6 C7 121.51(10) . . ?
C5 C6 C7 120.19(10) . . ?
C8 C7 N2 106.27(9) . . ?
C8 C7 C6 130.91(10) . . ?
N2 C7 C6 122.75(9) . . ?
C7 C8 N1 108.49(9) . . ?
N1 C12 C9 109.02(9) . . ?
N1 C12 C10 108.55(9) . . ?
C9 C12 C10 110.16(9) . . ?
N1 C12 C11 108.94(9) . . ?
C9 C12 C11 108.95(10) . . ?
C10 C12 C11 111.18(10) . . ?
O1 C13 N2 126.98(10) . . ?
O1 C13 N1 126.87(10) . . ?
N2 C13 N1 106.16(9) . . ?
C15 C14 C19 120.11(13) . . ?
C16 C15 C14 120.87(13) . . ?
C15 C16 C17 119.23(13) . . ?
C18 C17 C16 120.51(13) . . ?
C17 C18 C19 120.92(13) . . ?
C18 C19 C14 118.36(12) . . ?
C18 C19 C20 120.24(11) . . ?
C14 C19 C20 121.38(11) . . ?
C21 C20 N4 105.90(10) . . ?
C21 C20 C19 130.60(11) . . ?
N4 C20 C19 123.43(10) . . ?
C20 C21 N3 108.83(10) . . ?
N3 C25 C22 108.93(10) . . ?
N3 C25 C23 108.37(10) . . ?
C22 C25 C23 109.87(11) . . ?
N3 C25 C24 108.26(10) . . ?
C22 C25 C24 109.07(11) . . ?
C23 C25 C24 112.26(12) . . ?
O2 C26 N4 126.90(11) . . ?
O2 C26 N3 126.98(11) . . ?
N4 C26 N3 106.12(10) . . ?
C28 C27 C32 120.22(12) . . ?
C29 C28 C27 120.54(13) . . ?
C30 C29 C28 119.63(13) . . ?
C29 C30 C31 120.05(12) . . ?
C30 C31 C32 121.37(12) . . ?
C31 C32 C27 118.18(11) . . ?
C31 C32 C33 119.80(11) . . ?
C27 C32 C33 122.03(11) . . ?
C34 C33 N6 106.09(10) . . ?
C34 C33 C32 130.11(11) . . ?
N6 C33 C32 123.77(10) . . ?
C33 C34 N5 108.64(10) . . ?
N5 C38 C37 107.65(11) . . ?
N5 C38 C35 109.27(11) . . ?
C37 C38 C35 110.23(13) . . ?
N5 C38 C36 109.30(11) . . ?
C37 C38 C36 111.09(12) . . ?
C35 C38 C36 109.27(13) . . ?
O3 C39 N6 126.82(10) . . ?
O3 C39 N5 126.79(11) . . ?
N6 C39 N5 106.39(10) . . ?

loop_
_geom_bond_atom_site_label_1
_geom_bond_atom_site_label_2
_geom_bond_distance
_geom_bond_site_symmetry_2
_geom_bond_publ_flag
O1 C13 1.2498(14) . ?
O2 C26 1.2507(14) . ?
O3 C39 1.2512(14) . ?
N1 C13 1.3754(14) . ?
N1 C8 1.3939(14) . ?
N1 C12 1.4896(14) . ?
N2 C13 1.3583(14) . ?
N2 C7 1.3924(14) . ?
N3 C26 1.3761(14) . ?
N3 C21 1.3913(15) . ?
N3 C25 1.4900(15) . ?
N4 C26 1.3566(15) . ?
N4 C20 1.3946(14) . ?
N5 C39 1.3704(14) . ?
N5 C34 1.3956(16) . ?
N5 C38 1.4880(16) . ?
N6 C39 1.3549(15) . ?
N6 C33 1.3948(14) . ?
C1 C2 1.3846(17) . ?
C1 C6 1.4000(15) . ?
C2 C3 1.3831(19) . ?
C3 C4 1.3883(18) . ?
C4 C5 1.3844(16) . ?
C5 C6 1.4026(16) . ?
C6 C7 1.4599(15) . ?
C7 C8 1.3532(15) . ?
C9 C12 1.5249(16) . ?
C10 C12 1.5271(16) . ?
C11 C12 1.5271(16) . ?
C14 C15 1.3913(19) . ?
C14 C19 1.3983(18) . ?
C15 C16 1.381(2) . ?
C16 C17 1.386(2) . ?
C17 C18 1.3798(18) . ?
C18 C19 1.3975(17) . ?
C19 C20 1.4596(17) . ?
C20 C21 1.3531(17) . ?
C22 C25 1.5157(17) . ?
C23 C25 1.5214(19) . ?
C24 C25 1.5255(18) . ?
C27 C28 1.3920(19) . ?
C27 C32 1.3949(18) . ?
C28 C29 1.383(2) . ?
C29 C30 1.378(2) . ?
C30 C31 1.3815(19) . ?
C31 C32 1.3935(17) . ?
C32 C33 1.4576(17) . ?
C33 C34 1.3495(17) . ?
C35 C38 1.5232(19) . ?
C36 C38 1.5253(19) . ?
C37 C38 1.523(2) . ?

loop_
_cod_related_entry_id
_cod_related_entry_database
_cod_related_entry_code
1 ChemSpider 30658957
